data_9014710
loop_
_publ_author_name
'Hawthorne, F. C.'
'Cooper, M. A.'
'Ball, N. A.'
'Abdu, Y. A.'
'Cerny, P.'
'Camara, F.'
'Laurs, B. M.'

_publ_section_title
;
 Billwiseite, ideally Sb3+5(Nb,Ta)3WO18, a new oxide mineral species
 from the Stak Nala Pegmatite, Nanga Parbat - Haramosh Massif, Pakistan:
 description and crystal structure
;
_journal_name_full 'The Canadian Mineralogist'
_journal_page_first 805
_journal_page_last 814
_journal_paper_doi 10.3749/canmin.50.4.805
_journal_volume 50
_journal_year 2012
_chemical_compound_source 'the Stak Nala Pegmatite, Nanga Parbat - Haramosh Massif, Pakistan'
_chemical_formula_sum 'Nb1.32 O18 Sb5 Ta1.28 Ti0.16 W1.24'
_chemical_name_mineral Billwiseite
_space_group_IT_number 15
_symmetry_space_group_name_Hall '-C 2yc'
_symmetry_space_group_name_H-M 'C 1 2/c 1'
_cell_angle_alpha 90
_cell_angle_beta 90.425
_cell_angle_gamma 90
_cell_formula_units_Z 4
_cell_length_a 54.116
_cell_length_b 4.9143
_cell_length_c 5.5482
_cell_volume 1475.460
_database_code_amcsd 0019765
_exptl_crystal_density_diffrn 6.692
_cod_original_formula_sum 'Sb5 (Nb1.32 Ta1.28 Ti.16 W1.24) O18'
_cod_database_code 9014710

loop_
_space_group_symop_operation_xyz
x,y,z
1/2+x,1/2+y,z
x,-y,1/2+z
1/2+x,1/2-y,1/2+z
-x,y,1/2-z
1/2-x,1/2+y,1/2-z
-x,-y,-z
1/2-x,1/2-y,-z

loop_
_atom_site_aniso_label
_atom_site_aniso_U_11
_atom_site_aniso_U_22
_atom_site_aniso_U_33
_atom_site_aniso_U_12
_atom_site_aniso_U_13
_atom_site_aniso_U_23
Sb1 0.01150 0.00870 0.02140 0.00000 0.00620 0.00000
Sb2 0.01610 0.01030 0.01330 -0.00560 0.00350 -0.00120
Sb3 0.01260 0.00960 0.01630 -0.00350 -0.00490 0.00140
NbM1 0.00600 0.00740 0.01160 -0.00060 0.00030 -0.00030
TaM1 0.00600 0.00740 0.01160 -0.00060 0.00030 -0.00030
TiM1 0.00600 0.00740 0.01160 -0.00060 0.00030 -0.00030
WM1 0.00600 0.00740 0.01160 -0.00060 0.00030 -0.00030
NbM2 0.00620 0.00690 0.00930 0.00070 -0.00038 0.00030
TaM2 0.00620 0.00690 0.00930 0.00070 -0.00038 0.00030
TiM2 0.00620 0.00690 0.00930 0.00070 -0.00038 0.00030
WM2 0.00620 0.00690 0.00930 0.00070 -0.00038 0.00030
O1 0.00200 0.01300 0.02000 0.00100 -0.00200 0.00100
O2 0.00500 0.01400 0.01500 -0.00200 -0.00200 -0.00200
O3 0.00800 0.01300 0.01700 0.00000 0.00200 0.01000
O4 0.00500 0.01700 0.01300 -0.00600 -0.00400 0.00100
O5 0.00600 0.00800 0.01500 -0.00500 0.00200 0.00200
O6 0.01100 0.00600 0.01700 0.00000 -0.00300 0.00200
O7 0.01200 0.01200 0.01500 0.00100 0.00100 -0.00200
O8 0.01200 0.01600 0.02000 0.00000 -0.00200 -0.00600
O9 0.00800 0.01700 0.01500 0.00200 -0.00200 0.00700

loop_
_atom_site_label
_atom_site_fract_x
_atom_site_fract_y
_atom_site_fract_z
_atom_site_occupancy
_atom_site_U_iso_or_equiv
_atom_site_type_symbol
_atom_site_attached_hydrogens
Sb1 0.00000 0.19830 0.75000 1.00000 0.01390 Sb 0
Sb2 0.22152 -0.20656 0.32554 1.00000 0.01320 Sb 0
Sb3 0.10997 0.29999 0.72606 1.00000 0.01290 Sb 0
NbM1 0.05480 0.25442 0.13172 0.33000 0.00840 Nb 0
TaM1 0.05480 0.25442 0.13172 0.32000 0.00840 Ta 0
TiM1 0.05480 0.25442 0.13172 0.04000 0.00840 Ti 0
WM1 0.05480 0.25442 0.13172 0.31000 0.00840 W 0
NbM2 0.16463 0.23919 0.37332 0.33000 0.00750 Nb 0
TaM2 0.16463 0.23919 0.37332 0.32000 0.00750 Ta 0
TiM2 0.16463 0.23919 0.37332 0.04000 0.00750 Ti 0
WM2 0.16463 0.23919 0.37332 0.31000 0.00750 W 0
O1 0.12890 0.41300 0.40890 1.00000 0.01200 O 0
O2 0.02086 0.08700 0.08670 1.00000 0.01100 O 0
O3 0.06472 0.01300 0.36650 1.00000 0.01300 O 0
O4 0.23860 0.06800 0.12630 1.00000 0.01200 O 0
O5 0.08747 0.41300 0.07940 1.00000 0.01000 O 0
O6 0.15095 0.03560 0.66760 1.00000 0.01100 O 0
O7 0.19594 0.08500 0.42440 1.00000 0.01300 O 0
O8 0.17287 0.52100 0.63110 1.00000 0.01600 O 0
O9 0.04268 0.47700 0.83720 1.00000 0.01300 O 0

loop_
_cod_changelog_entry_id
_cod_changelog_entry_author
_cod_changelog_entry_date
_cod_changelog_entry_text
1
;cod-tools version 3.8.0
Id: cif_guess_AMCSD_atom_types 9581 2023-05-17 12:35:41Z saulius
;
2023-05-23T09:23:11+03:00
;Derived atom types and hydrogen counts
from atom names that follow the AMCSD naming convention
(Wat == water, O-H == hydroxyl).
;

loop_
_cod_related_entry_id
_cod_related_entry_database
_cod_related_entry_code
1 AMCSD 0019765
